data_4312664
loop_
_publ_author_name
'Chizu Shimokawa'
'Seiji Yokota'
'Yoshimitsu Tachi'
'Nagatoshi Nishiwaki'
'Masahiro Ariga'
'Shinobu Itoh'

_publ_section_title
;
 Substituent Effects of \b-Diketiminate Ligands on the Structure and
 Physicochemical Properties of Copper(II) Complexes
;
_journal_name_full 'Inorganic Chemistry'
_journal_page_first 8395
_journal_page_last 8405
_journal_paper_doi 10.1021/ic0344766
_journal_volume 42
_journal_year 2003
_chemical_formula_moiety 'C30 H26 Cu N4 '
_chemical_formula_sum 'C30 H26 Cu N4'
_chemical_formula_weight 506.11
_space_group_IT_number 41
_symmetry_cell_setting orthorhombic
_symmetry_Int_Tables_number 41
_symmetry_space_group_name_Hall 'A 2 -2ab'
_symmetry_space_group_name_H-M 'A b a 2'
_cell_angle_alpha 90
_cell_angle_beta 90
_cell_angle_gamma 90
_cell_formula_units_Z 4
_cell_length_a 14.19(2)
_cell_length_b 7.087(8)
_cell_length_c 23.76(4)
_cell_measurement_reflns_used 11948
_cell_measurement_temperature 158.1
_cell_measurement_theta_max 27.3
_cell_measurement_theta_min 3.0
_cell_volume 2389(6)
_computing_cell_refinement PROCESS-AUTO
_computing_data_collection PROCESS-AUTO
_computing_data_reduction CrystalStructure
_computing_molecular_graphics ORTEP3
_computing_publication_material 'CrystalStructure Ver. 2.00'
_computing_structure_refinement CRYSTALS
_computing_structure_solution SIR92
_diffrn_detector_area_resol_mean 10.00
_diffrn_measured_fraction_theta_full 0.9955
_diffrn_measured_fraction_theta_max 0.9955
_diffrn_measurement_device_type 'Rigaku RAXIS-RAPID'
_diffrn_measurement_method \w
_diffrn_radiation_type 'Mo K\a'
_diffrn_radiation_wavelength 0.7107
_diffrn_reflns_av_R_equivalents 0.063
_diffrn_reflns_limit_h_max 18
_diffrn_reflns_limit_h_min -18
_diffrn_reflns_limit_k_max 9
_diffrn_reflns_limit_k_min -9
_diffrn_reflns_limit_l_max 30
_diffrn_reflns_limit_l_min -30
_diffrn_reflns_number 10668
_diffrn_reflns_theta_full 27.40
_diffrn_reflns_theta_max 27.40
_exptl_absorpt_coefficient_mu 0.941
_exptl_absorpt_correction_T_max 1.000
_exptl_absorpt_correction_T_min 0.846
_exptl_crystal_colour green
_exptl_crystal_density_diffrn 1.407
_exptl_crystal_density_method 'not measured'
_exptl_crystal_description prism
_exptl_crystal_size_max 0.15
_exptl_crystal_size_mid 0.15
_exptl_crystal_size_min 0.10
_refine_diff_density_max 0.22
_refine_diff_density_min -0.32
_refine_ls_extinction_coef -97.4(3)
_refine_ls_extinction_method 'Larson (1970) Crystallographic Computing eq. 22'
_refine_ls_goodness_of_fit_ref 1.035
_refine_ls_hydrogen_treatment refall
_refine_ls_number_parameters 173
_refine_ls_number_reflns 1119
_refine_ls_R_factor_gt 0.0240
_refine_ls_shift/su_max 0.0070
_refine_ls_structure_factor_coef F
_refine_ls_weighting_details 'w = 1/[0.003Fo^2^ + 0.000\s^2^(Fo)]'
_refine_ls_weighting_scheme calc
_refine_ls_wR_factor_ref 0.0480
_reflns_number_gt 955
_reflns_number_total 1388
_reflns_threshold_expression F^2^>2.0\s(F^2^)
_cod_data_source_file ic0344766si20030507_070735_05.cif
_cod_data_source_block '_[Cu(II)HHLPh]'
_cod_original_cell_volume 2388.9(5)
_cod_original_sg_symbol_H-M 'A b a 2 '
_cod_original_formula_sum 'C30 H26 Cu N4 '
_cod_database_code 4312664

loop_
_symmetry_equiv_pos_as_xyz
x,y,z
x,y+1/2,z+1/2
-x+1/2,y+1/2,z
-x+1/2,y,z+1/2
x+1/2,-y+1/2,z
x+1/2,-y,z+1/2
-x,-y,z
-x,-y+1/2,z+1/2

loop_
_atom_site_label
_atom_site_type_symbol
_atom_site_fract_x
_atom_site_fract_y
_atom_site_fract_z
_atom_site_U_iso_or_equiv
_atom_site_adp_type
_atom_site_occupancy
_atom_site_symmetry_multiplicity
_atom_site_calc_flag
_atom_site_refinement_flags
_atom_site_disorder_assembly
_atom_site_disorder_group
Cu1 Cu 1.0000 0.0000 0.99929(5) 0.0259(1) Uani 1.00 2 d S . .
N1 N 0.9770(2) 0.2070(4) 1.0530(1) 0.0258(7) Uani 1.00 1 d . . .
N2 N 0.8973(2) 0.0612(5) 0.9492(1) 0.0257(7) Uani 1.00 1 d . . .
C1 C 0.8461(2) 0.3360(5) 0.9999(2) 0.0311(8) Uani 1.00 1 d . . .
C2 C 0.9082(3) 0.3304(5) 1.0461(2) 0.0297(9) Uani 1.00 1 d . . .
C3 C 0.8420(2) 0.2090(5) 0.9560(1) 0.0287(9) Uani 1.00 1 d . . .
C4 C 1.0328(3) 0.2137(4) 1.1023(2) 0.0276(8) Uani 1.00 1 d . . .
C5 C 0.9950(3) 0.2496(7) 1.1555(2) 0.035(1) Uani 1.00 1 d . . .
C6 C 1.0532(4) 0.2507(6) 1.2022(2) 0.041(1) Uani 1.00 1 d . . .
C7 C 1.1478(3) 0.2138(6) 1.1971(2) 0.038(1) Uani 1.00 1 d . . .
C8 C 1.1864(3) 0.1759(6) 1.1445(2) 0.044(1) Uani 1.00 1 d . . .
C9 C 1.1284(3) 0.1753(6) 1.0979(2) 0.0342(9) Uani 1.00 1 d . . .
C10 C 0.8857(3) -0.0524(6) 0.9007(2) 0.0278(8) Uani 1.00 1 d . . .
C11 C 0.9022(3) -0.2457(6) 0.9062(2) 0.0325(9) Uani 1.00 1 d . . .
C12 C 0.8932(3) -0.3628(5) 0.8601(2) 0.036(1) Uani 1.00 1 d . . .
C13 C 0.8670(3) -0.2924(6) 0.8083(2) 0.040(1) Uani 1.00 1 d . . .
C14 C 0.8535(3) -0.1021(6) 0.8022(2) 0.041(1) Uani 1.00 1 d . . .
C15 C 0.8615(3) 0.0205(6) 0.8477(2) 0.034(1) Uani 1.00 1 d . . .
H1 H 0.8016(2) 0.4361(5) 0.9993(2) 0.038(1) Uiso 1.00 1 c . . .
H2 H 0.9008(3) 0.4232(5) 1.0746(2) 0.035(1) Uiso 1.00 1 c . . .
H3 H 0.7960(2) 0.2315(5) 0.9277(1) 0.035(1) Uiso 1.00 1 c . . .
H4 H 0.9293(3) 0.2709(7) 1.1597(2) 0.042(1) Uiso 1.00 1 c . . .
H5 H 1.0274(4) 0.2795(6) 1.2381(2) 0.049(1) Uiso 1.00 1 c . . .
H6 H 1.1869(3) 0.2142(6) 1.2296(2) 0.046(1) Uiso 1.00 1 c . . .
H7 H 1.2517(3) 0.1490(6) 1.1410(2) 0.053(2) Uiso 1.00 1 c . . .
H8 H 1.1544(3) 0.1477(6) 1.0620(2) 0.041(1) Uiso 1.00 1 c . . .
H9 H 0.9201(3) -0.2971(6) 0.9416(2) 0.039(1) Uiso 1.00 1 c . . .
H10 H 0.9036(3) -0.4945(5) 0.8643(2) 0.043(1) Uiso 1.00 1 c . . .
H11 H 0.8601(3) -0.3747(6) 0.7770(2) 0.049(2) Uiso 1.00 1 c . . .
H12 H 0.8371(3) -0.0525(6) 0.7663(2) 0.049(1) Uiso 1.00 1 c . . .
H13 H 0.8510(3) 0.1520(6) 0.8431(2) 0.041(1) Uiso 1.00 1 c . . .

loop_
_atom_site_aniso_label
_atom_site_aniso_U_11
_atom_site_aniso_U_22
_atom_site_aniso_U_33
_atom_site_aniso_U_12
_atom_site_aniso_U_13
_atom_site_aniso_U_23
Cu1 0.0240(3) 0.0275(3) 0.0263(3) 0.0074(2) 0.0000 0.0000
N1 0.023(1) 0.023(1) 0.032(1) 0.003(1) 0.002(1) 0.003(1)
N2 0.020(1) 0.026(1) 0.031(2) 0.001(1) 0.001(1) 0.001(1)
C1 0.023(1) 0.024(1) 0.047(2) 0.006(1) 0.002(2) 0.009(2)
C2 0.030(2) 0.025(2) 0.034(2) 0.001(1) 0.008(1) 0.002(1)
C3 0.023(2) 0.031(2) 0.032(2) 0.006(1) 0.001(1) 0.009(2)
C4 0.030(2) 0.017(1) 0.036(2) -0.002(1) 0.006(2) -0.001(1)
C5 0.033(2) 0.034(2) 0.038(2) 0.004(1) 0.004(1) -0.003(2)
C6 0.049(3) 0.039(2) 0.035(2) -0.000(2) -0.001(2) -0.007(2)
C7 0.041(2) 0.039(2) 0.035(2) -0.003(2) -0.010(2) 0.002(2)
C8 0.032(2) 0.044(2) 0.055(3) 0.003(2) -0.012(2) -0.003(2)
C9 0.033(2) 0.036(2) 0.034(2) 0.001(2) -0.004(2) -0.001(2)
C10 0.017(1) 0.032(2) 0.035(2) -0.000(1) -0.002(1) 0.005(2)
C11 0.025(2) 0.038(2) 0.034(2) -0.001(1) -0.002(1) 0.005(2)
C12 0.029(2) 0.029(2) 0.049(2) -0.003(1) 0.003(2) -0.002(2)
C13 0.041(2) 0.039(2) 0.042(2) -0.008(2) -0.004(2) -0.006(2)
C14 0.046(2) 0.045(2) 0.031(2) -0.010(2) -0.009(2) 0.003(2)
C15 0.030(2) 0.036(2) 0.035(2) -0.006(1) -0.005(2) 0.005(2)

loop_
_atom_type_symbol
_atom_type_description
_atom_type_scat_dispersion_real
_atom_type_scat_dispersion_imag
_atom_type_scat_source
C C 0.006 0.003
;
International Tables for Crystallography
(1992, Vol. C, Tables 4.2.6.8 and 6.1.1.4)
;
H H 0.000 0.000
;
International Tables for Crystallography
(1992, Vol. C, Table 6.1.1.4)
;
Cu Cu 0.284 1.430
;
International Tables for Crystallography
(1992, Vol. C, Tables 4.2.6.8 and 6.1.1.4)
;
N N 0.011 0.006
;
International Tables for Crystallography
(1992, Vol. C, Tables 4.2.6.8 and 6.1.1.4)
;

loop_
_geom_angle_atom_site_label_1
_geom_angle_site_symmetry_1
_geom_angle_atom_site_label_2
_geom_angle_site_symmetry_2
_geom_angle_atom_site_label_3
_geom_angle_site_symmetry_3
_geom_angle
_geom_angle_publ_flag
N1 . Cu1 . N2 . 96.14(15) yes
Cu1 . N1 . C2 . 122.4(3) yes
Cu1 . N1 . C4 . 118.0(2) yes
C2 . N1 . C4 . 119.5(3) yes
Cu1 . N2 . C3 . 123.5(3) yes
Cu1 . N2 . C10 . 117.5(3) yes
C3 . N2 . C10 . 118.8(3) yes
C2 . C1 . C3 . 126.7(3) yes
C2 . C1 . H1 . 116.6(2) no
C3 . C1 . H1 . 116.7(2) no
N1 . C2 . C1 . 125.3(4) yes
N1 . C2 . H2 . 116.9(2) no
C1 . C2 . H2 . 117.8(2) no
N2 . C3 . C1 . 125.9(3) yes
N2 . C3 . H3 . 117.1(2) no
C1 . C3 . H3 . 116.9(2) no
N1 . C4 . C5 . 122.9(4) yes
N1 . C4 . C9 . 118.4(4) yes
C5 . C4 . C9 . 118.6(4) yes
C4 . C5 . C6 . 119.9(4) yes
C4 . C5 . H4 . 120.0(2) no
C6 . C5 . H4 . 120.1(3) no
C5 . C6 . C7 . 120.8(4) yes
C5 . C6 . H5 . 119.5(3) no
C7 . C6 . H5 . 119.8(3) no
C6 . C7 . C8 . 120.0(4) yes
C6 . C7 . H6 . 119.9(3) no
C8 . C7 . H6 . 120.1(3) no
C7 . C8 . C9 . 119.2(4) yes
C7 . C8 . H7 . 120.1(3) no
C9 . C8 . H7 . 120.7(3) no
C4 . C9 . C8 . 121.4(4) yes
C4 . C9 . H8 . 119.2(2) no
C8 . C9 . H8 . 119.4(3) no
N2 . C10 . C11 . 117.6(4) yes
N2 . C10 . C15 . 123.3(4) yes
C11 . C10 . C15 . 119.1(4) yes
C10 . C11 . C12 . 120.0(4) yes
C10 . C11 . H9 . 120.2(2) no
C12 . C11 . H9 . 119.8(3) no
C11 . C12 . C13 . 121.1(4) yes
C11 . C12 . H10 . 119.5(3) no
C13 . C12 . H10 . 119.4(3) no
C12 . C13 . C14 . 119.3(4) yes
C12 . C13 . H11 . 120.3(3) no
C14 . C13 . H11 . 120.4(3) no
C13 . C14 . C15 . 121.4(4) yes
C13 . C14 . H12 . 119.6(3) no
C15 . C14 . H12 . 119.0(3) no
C10 . C15 . C14 . 119.2(4) yes
C10 . C15 . H13 . 120.2(3) no
C14 . C15 . H13 . 120.6(3) no

loop_
_geom_bond_atom_site_label_1
_geom_bond_site_symmetry_1
_geom_bond_atom_site_label_2
_geom_bond_site_symmetry_2
_geom_bond_distance
_geom_bond_publ_flag
Cu1 . N1 . 1.971(4) yes
Cu1 . N2 . 1.931(4) yes
N1 . C2 . 1.321(5) yes
N1 . C4 . 1.415(5) yes
N2 . C3 . 1.318(5) yes
N2 . C10 . 1.415(6) yes
C1 . C2 . 1.410(6) yes
C1 . C3 . 1.379(6) yes
C1 . H1 . 0.9500(8) no
C2 . H2 . 0.9499(9) no
C3 . H3 . 0.9501(9) no
C4 . C5 . 1.396(6) yes
C4 . C9 . 1.388(5) yes
C5 . C6 . 1.383(7) yes
C5 . H4 . 0.9500(12) no
C6 . C7 . 1.373(7) yes
C6 . H5 . 0.9500(12) no
C7 . C8 . 1.390(7) yes
C7 . H6 . 0.950(1) no
C8 . C9 . 1.380(6) yes
C8 . H7 . 0.9500(12) no
C9 . H8 . 0.9500(12) no
C10 . C11 . 1.396(6) yes
C10 . C15 . 1.405(6) yes
C11 . C12 . 1.382(6) yes
C11 . H9 . 0.9500(11) no
C12 . C13 . 1.378(7) yes
C12 . H10 . 0.9500(11) no
C13 . C14 . 1.370(6) yes
C13 . H11 . 0.950(1) no
C14 . C15 . 1.392(6) yes
C14 . H12 . 0.9501(12) no
C15 . H13 . 0.9500(11) no

loop_
_geom_contact_atom_site_label_1
_geom_contact_site_symmetry_1
_geom_contact_atom_site_label_2
_geom_contact_site_symmetry_2
_geom_contact_distance
_geom_contact_publ_flag
Cu1 . N1 . 1.971(4) yes
Cu1 . N1 7_755 1.971(4) yes
Cu1 . N2 . 1.931(4) yes
Cu1 . N2 7_755 1.931(4) yes
Cu1 . C1 . 3.231(4) yes
Cu1 . C1 7_755 3.231(4) yes
Cu1 . C2 . 2.901(4) yes
Cu1 . C2 7_755 2.901(4) yes
Cu1 . C3 . 2.876(4) yes
Cu1 . C3 7_755 2.876(4) yes
Cu1 . C4 . 2.916(5) yes
Cu1 . C4 7_755 2.916(5) yes
Cu1 . C9 . 3.217(5) yes
Cu1 . C9 7_755 3.217(5) yes
Cu1 . C10 . 2.873(5) yes
Cu1 . C10 7_755 2.873(5) yes
Cu1 . C11 . 3.137(5) yes
Cu1 . C11 7_755 3.137(5) yes
Cu1 . H8 . 2.848(5) no
Cu1 . H8 7_755 2.848(5) no
Cu1 . H9 . 2.756(5) no
Cu1 . H9 7_755 2.756(5) no
N1 . N1 7_755 3.005(7) yes
N1 . N2 . 2.903(5) yes
N1 . N2 7_755 3.587(5) yes
N1 . C1 . 2.425(5) yes
N1 . C2 . 1.321(5) yes
N1 . C3 . 2.997(6) yes
N1 . C4 . 1.415(5) yes
N1 . C4 7_755 3.207(5) yes
N1 . C5 . 2.468(7) yes
N1 . C9 . 2.408(6) yes
N1 . C9 7_755 3.273(6) yes
N1 . H1 . 3.234(5) no
N1 . H2 . 1.945(5) no
N1 . H2 7_765 3.184(6) no
N1 . H4 . 2.663(7) no
N1 . H8 . 2.560(6) no
N1 . H8 7_755 3.137(6) no
N1 . H9 7_755 3.089(6) no
N2 . N2 7_755 3.040(7) yes
N2 . C1 . 2.402(6) yes
N2 . C2 . 2.994(6) yes
N2 . C3 . 1.318(5) yes
N2 . C10 . 1.415(6) yes
N2 . C10 7_755 3.288(6) yes
N2 . C11 . 2.404(6) yes
N2 . C11 7_755 3.292(6) yes
N2 . C15 . 2.482(7) yes
N2 . H1 . 3.213(6) no
N2 . H1 3_645 3.188(6) no
N2 . H3 . 1.945(5) no
N2 . H8 7_755 3.148(6) no
N2 . H9 . 2.566(6) no
N2 . H9 7_755 3.088(6) no
N2 . H13 . 2.684(7) no
C1 . C2 . 1.410(6) yes
C1 . C3 . 1.379(6) yes
C1 . H1 . 0.9500(8) no
C1 . H1 3_645 3.524(5) no
C1 . H2 . 2.035(7) no
C1 . H3 . 1.998(7) no
C1 . H8 5_455 3.096(6) no
C1 . H9 1_565 3.127(6) no
C1 . H10 1_565 3.534(8) no
C2 . C2 7_765 3.543(8) yes
C2 . C3 . 2.492(6) yes
C2 . C4 . 2.364(6) yes
C2 . C4 7_765 3.594(6) yes
C2 . C5 . 2.933(7) yes
C2 . C9 . 3.532(7) yes
C2 . H1 . 2.022(6) no
C2 . H2 . 0.9499(9) no
C2 . H2 7_765 3.294(8) no
C2 . H3 . 3.307(7) no
C2 . H4 . 2.748(7) no
C2 . H7 5_455 3.168(7) no
C2 . H8 7_755 3.523(6) no
C2 . H9 7_755 3.486(6) no
C3 . C10 . 2.353(6) yes
C3 . C11 . 3.536(7) yes
C3 . C15 . 2.912(7) yes
C3 . H1 . 1.996(6) no
C3 . H1 3_645 2.992(5) no
C3 . H2 . 3.309(7) no
C3 . H3 . 0.9501(9) no
C3 . H8 7_755 3.568(6) no
C3 . H9 7_755 3.448(6) no
C3 . H10 1_565 3.151(6) no
C3 . H13 . 2.716(7) no
C4 . C4 7_755 3.169(7) yes
C4 . C5 . 1.396(6) yes
C4 . C5 7_755 3.540(7) yes
C4 . C6 . 2.405(7) yes
C4 . C7 . 2.782(7) yes
C4 . C8 . 2.414(6) yes
C4 . C9 . 1.388(5) yes
C4 . C9 7_755 3.583(6) yes
C4 . H2 . 2.478(6) no
C4 . H2 7_765 2.818(6) no
C4 . H4 . 2.043(6) no
C4 . H5 . 3.260(7) no
C4 . H7 . 3.272(7) no
C4 . H8 . 2.029(6) no
C5 . C5 7_755 3.540(11) yes
C5 . C5 7_765 3.552(11) yes
C5 . C6 . 1.383(7) yes
C5 . C7 . 2.396(7) yes
C5 . C8 . 2.776(7) yes
C5 . C9 . 2.394(6) yes
C5 . H2 . 2.645(7) no
C5 . H2 7_765 3.355(7) no
C5 . H4 . 0.9500(12) no
C5 . H4 7_765 3.565(11) no
C5 . H5 . 2.026(7) no
C5 . H6 . 3.251(7) no
C5 . H7 5_455 3.543(7) no
C5 . H8 . 3.251(6) no
C5 . H11 2_555 3.574(8) no
C6 . C7 . 1.373(7) yes
C6 . C8 . 2.393(7) yes
C6 . C9 . 2.751(7) yes
C6 . H4 . 2.033(7) no
C6 . H4 7_765 3.546(8) no
C6 . H5 . 0.9500(12) no
C6 . H6 . 2.021(7) no
C6 . H7 . 3.250(8) no
C6 . H11 2_555 3.384(7) no
C6 . H11 8_745 3.431(7) no
C6 . H12 8_755 3.052(7) no
C7 . C8 . 1.390(7) yes
C7 . C9 . 2.390(7) yes
C7 . H4 . 3.251(7) no
C7 . H5 . 2.020(7) no
C7 . H6 . 0.950(1) no
C7 . H7 . 2.039(7) no
C7 . H8 . 3.247(8) no
C7 . H11 8_745 3.065(6) no
C7 . H12 6_545 3.350(7) no
C7 . H12 8_755 2.918(6) no
C7 . H13 8_755 3.597(8) no
C8 . C9 . 1.380(6) yes
C8 . H2 5_555 3.536(7) no
C8 . H2 7_765 3.516(6) no
C8 . H4 5_555 3.485(8) no
C8 . H4 7_755 3.584(8) no
C8 . H5 . 3.250(7) no
C8 . H6 . 2.039(7) no
C8 . H7 . 0.9500(12) no
C8 . H7 3_755 3.467(4) no
C8 . H8 . 2.024(7) no
C9 . H1 5_555 3.485(7) no
C9 . H2 7_765 2.928(6) no
C9 . H4 . 3.255(6) no
C9 . H4 7_755 3.581(7) no
C9 . H6 . 3.249(7) no
C9 . H7 . 2.036(6) no
C9 . H8 . 0.9500(12) no
C10 . C10 7_755 3.328(8) yes
C10 . C11 . 1.396(6) yes
C10 . C12 . 2.405(6) yes
C10 . C13 . 2.791(7) yes
C10 . C14 . 2.412(7) yes
C10 . C15 . 1.405(6) yes
C10 . H1 3_645 3.542(7) no
C10 . H3 . 2.465(6) no
C10 . H3 3_645 3.066(6) no
C10 . H9 . 2.046(6) no
C10 . H10 . 3.261(7) no
C10 . H12 . 3.267(8) no
C10 . H13 . 2.054(6) no
C11 . C12 . 1.382(6) yes
C11 . C13 . 2.403(7) yes
C11 . C14 . 2.762(7) yes
C11 . C15 . 2.414(6) yes
C11 . H1 1_545 3.466(6) no
C11 . H3 3_645 2.863(6) no
C11 . H9 . 0.9500(11) no
C11 . H10 . 2.026(6) no
C11 . H10 7_745 3.461(6) no
C11 . H11 . 3.259(7) no
C11 . H13 . 3.275(6) no
C12 . C13 . 1.378(7) yes
C12 . C14 . 2.371(6) yes
C12 . C15 . 2.769(6) yes
C12 . H3 1_545 3.571(6) no
C12 . H3 3_645 3.199(6) no
C12 . H9 . 2.029(7) no
C12 . H10 . 0.9500(11) no
C12 . H10 7_745 3.058(9) no
C12 . H11 . 2.030(7) no
C12 . H12 . 3.229(7) no
C12 . H13 1_545 3.513(6) no
C12 . H13 3_645 3.488(7) no
C13 . C14 . 1.370(6) yes
C13 . C15 . 2.408(6) yes
C13 . H5 2_544 2.869(7) no
C13 . H6 6_444 3.215(7) no
C13 . H9 . 3.255(7) no
C13 . H10 . 2.022(6) no
C13 . H11 . 0.950(1) no
C13 . H12 . 2.016(7) no
C13 . H12 3_645 3.574(7) no
C13 . H13 . 3.264(7) no
C13 . H13 3_645 3.224(7) no
C14 . C15 . 1.392(6) yes
C14 . H5 2_544 3.018(7) no
C14 . H5 8_754 3.225(7) no
C14 . H6 6_444 3.032(6) no
C14 . H6 8_754 3.296(7) no
C14 . H10 . 3.227(7) no
C14 . H11 . 2.024(6) no
C14 . H11 3_655 3.485(7) no
C14 . H12 . 0.9501(12) no
C14 . H13 . 2.047(6) no
C14 . H13 3_645 3.521(7) no
C15 . H3 . 2.591(6) no
C15 . H3 3_645 3.579(6) no
C15 . H5 8_754 3.358(7) no
C15 . H6 8_754 3.447(7) no
C15 . H9 . 3.276(6) no
C15 . H10 1_565 3.510(6) no
C15 . H11 . 3.266(7) no
C15 . H12 . 2.031(7) no
C15 . H13 . 0.9500(11) no
H1 . H2 . 2.278(7) no
H1 . H3 . 2.237(7) no
H1 . H3 3_655 3.032(6) no
H1 . H7 5_455 3.493(9) no
H1 . H8 5_455 2.632(6) no
H1 . H8 7_765 3.362(7) no
H1 . H9 1_565 2.878(6) no
H1 . H10 1_565 3.554(8) no
H2 . H2 7_765 3.018(8) no
H2 . H4 . 2.327(7) no
H2 . H7 5_455 2.688(6) no
H2 . H8 5_455 3.544(7) no
H2 . H8 7_765 3.154(6) no
H3 . H9 3_655 3.090(6) no
H3 . H10 1_565 2.894(6) no
H3 . H10 3_655 3.585(6) no
H3 . H13 . 2.229(6) no
H4 . H5 . 2.327(7) no
H4 . H7 5_455 2.620(7) no
H4 . H11 2_555 3.131(8) no
H4 . H12 2_555 3.115(7) no
H5 . H5 7_765 3.221(9) no
H5 . H6 . 2.317(7) no
H5 . H11 2_555 2.772(7) no
H5 . H11 8_745 3.410(7) no
H5 . H12 2_555 3.026(8) no
H5 . H12 8_755 2.808(7) no
H5 . H13 8_755 3.072(7) no
H6 . H7 . 2.343(7) no
H6 . H11 6_545 2.934(7) no
H6 . H11 8_745 2.739(6) no
H6 . H12 6_545 2.573(6) no
H6 . H12 8_755 2.574(7) no
H6 . H13 8_755 2.909(7) no
H7 . H7 3_745 3.544(4) no
H7 . H7 3_755 3.544(4) no
H7 . H8 . 2.331(6) no
H7 . H12 6_545 3.287(8) no
H8 . H9 7_755 3.228(7) no
H9 . H10 . 2.321(6) no
H9 . H10 7_745 3.437(6) no
H10 . H10 7_745 2.737(8) no
H10 . H11 . 2.323(7) no
H10 . H13 1_545 2.662(6) no
H11 . H12 . 2.320(7) no
H11 . H12 3_645 3.080(7) no
H11 . H13 3_645 3.387(7) no
H12 . H13 . 2.337(7) no

loop_
_geom_torsion_atom_site_label_1
_geom_torsion_site_symmetry_1
_geom_torsion_atom_site_label_2
_geom_torsion_site_symmetry_2
_geom_torsion_atom_site_label_3
_geom_torsion_site_symmetry_3
_geom_torsion_atom_site_label_4
_geom_torsion_site_symmetry_4
_geom_torsion
_geom_torsion_publ_flag
N2 . Cu1 . N1 . C2 . -0.6(6) yes
N2 . Cu1 . N1 . C4 . 174.9(5) yes
N1 . Cu1 . N2 . C3 . 3.1(6) yes
N1 . Cu1 . N2 . C10 . 178.7(5) yes
Cu1 . N1 . C2 . C1 . -2.7(6) yes
C4 . N1 . C2 . C1 . -178.1(4) yes
Cu1 . N1 . C4 . C5 . -135.6(4) yes
Cu1 . N1 . C4 . C9 . 41.6(5) yes
C2 . N1 . C4 . C5 . 40.1(8) yes
C2 . N1 . C4 . C9 . -142.7(5) yes
Cu1 . N2 . C3 . C1 . -2.7(6) yes
C10 . N2 . C3 . C1 . -178.1(5) yes
Cu1 . N2 . C10 . C11 . 38.1(5) yes
Cu1 . N2 . C10 . C15 . -139.8(4) yes
C3 . N2 . C10 . C11 . -146.2(5) yes
C3 . N2 . C10 . C15 . 35.9(8) yes
C3 . C1 . C2 . N1 . 4.3(9) yes
C2 . C1 . C3 . N2 . -1.3(9) yes
N1 . C4 . C5 . C6 . 178.8(5) yes
C9 . C4 . C5 . C6 . 1.5(9) yes
N1 . C4 . C9 . C8 . -178.8(5) yes
C5 . C4 . C9 . C8 . -1.4(9) yes
C4 . C5 . C6 . C7 . -1.1(8) yes
C5 . C6 . C7 . C8 . 0.5(9) yes
C6 . C7 . C8 . C9 . -0.3(9) yes
C7 . C8 . C9 . C4 . 0.8(8) yes
N2 . C10 . C11 . C12 . -179.1(4) yes
C15 . C10 . C11 . C12 . -1.1(8) yes
N2 . C10 . C15 . C14 . 178.7(5) yes
C11 . C10 . C15 . C14 . 0.8(8) yes
C10 . C11 . C12 . C13 . -0.6(8) yes
C11 . C12 . C13 . C14 . 2.7(9) yes
C12 . C13 . C14 . C15 . -3.0(9) yes
C13 . C14 . C15 . C10 . 1.3(9) yes
